data_7721175
loop_
_publ_author_name
'Das, Sujit'
'Schwarz, Bj\"orn'
'Mondal, Kartik Chandra'

_publ_section_title
;
 Isolation of a Trigonal Bipyramidal Mn(II) Diradical Complex with an
 Intermediate Spin State (S = 3/2)
;
_journal_name_full 'Dalton Transactions'
_journal_paper_doi 10.1039/D6DT01052K
_journal_year 2026
_chemical_formula_sum 'C81 H104 Mn N6 S7'
_chemical_formula_weight 1441.06
_space_group_crystal_system monoclinic
_space_group_IT_number 14
_space_group_name_Hall '-P 2ybc'
_space_group_name_H-M_alt 'P 1 21/c 1'
_atom_sites_solution_hydrogens geom
_atom_sites_solution_primary 'Intrinsic Phasing'
_audit_creation_method
;FinalCif 2024.9-0 by Daniel Kratzert, Freiburg 2025, 
https://dkratzert.de/finalcif.html
;
_audit_update_record
;
2025-03-11 deposited with the CCDC.	2026-06-24 downloaded from the CCDC.
;
_cell_angle_alpha 90
_cell_angle_beta 92.691(2)
_cell_angle_gamma 90
_cell_formula_units_Z 4
_cell_length_a 15.8722(11)
_cell_length_b 24.3069(17)
_cell_length_c 22.5699(16)
_cell_measurement_reflns_used 9069
_cell_measurement_temperature 100(2)
_cell_measurement_theta_max 26.1224
_cell_measurement_theta_min 2.4155
_cell_measurement_wavelength 0.71073
_cell_volume 8698.0(11)
_computing_cell_refinement 'SAINT V8.41 (Bruker AXS LLC)'
_computing_data_reduction 'SAINT V8.41 (Bruker AXS LLC)'
_computing_molecular_graphics 'shelXle (C.B. Huebschle, rev 1503)'
_computing_structure_refinement 'SHELXL-2019/2 (Sheldrick, 2019)'
_computing_structure_solution 'SHELXT 2018/2 (Sheldrick, 2018)'
_diffrn_ambient_environment N~2~
_diffrn_ambient_temperature 100(2)
_diffrn_detector CPAD
_diffrn_detector_area_resol_mean 7.391
_diffrn_detector_type 'Bruker PHOTON III'
_diffrn_measured_fraction_theta_full 0.999
_diffrn_measured_fraction_theta_max 0.998
_diffrn_measurement_details
;<Phi   scan: start=   0.0; len= 180.0; end= 180.0 at [Counterclockwise Eulerian 
angles: dx= 80.00 mm theta=   0.000 deg omega= 360.000 deg chi=  54.740 deg] 
measure for 1.0 seconds; frame angle 1.00 degrees, wavelength=0.71073>
<Phi   scan: start= 180.0; len= 180.0; end= 360.0 at [Counterclockwise Eulerian 
angles: dx= 80.00 mm theta=   0.000 deg omega= 360.000 deg chi=  54.740 deg] 
measure for 1.0 seconds; frame angle 1.00 degrees, wavelength=0.71073>
<Phi   scan: start= 360.0; len=   1.2; end= 361.2 at [Counterclockwise Eulerian 
angles: dx= 80.00 mm theta=   5.336 deg omega= 293.410 deg chi=  24.000 deg] 
measure for 10.0 seconds; frame angle 1.20 degrees, wavelength=0.71073>
<Omega scan: start=  33.1; len= -67.2; end= -34.1 at [Counterclockwise Eulerian 
angles: dx= 80.00 mm theta=   7.900 deg phi= 180.000 deg chi=  68.500 deg] 
measure for 10.0 seconds; frame angle 1.20 degrees, wavelength=0.71073>
<Omega scan: start=  33.1; len= -67.2; end= -34.1 at [Counterclockwise Eulerian 
angles: dx= 80.00 mm theta=   7.900 deg phi= 324.000 deg chi=  68.500 deg] 
measure for 10.0 seconds; frame angle 1.20 degrees, wavelength=0.71073>
<Omega scan: start= 346.3; len= 133.2; end= 479.5 at [Counterclockwise Eulerian 
angles: dx= 80.00 mm theta=   5.336 deg phi=  72.000 deg chi= -44.500 deg] 
measure for 10.0 seconds; frame angle 1.20 degrees, wavelength=0.71073>
<Omega scan: start=  33.1; len= -67.2; end= -34.1 at [Counterclockwise Eulerian 
angles: dx= 80.00 mm theta=   7.900 deg phi= 108.000 deg chi=  68.500 deg] 
measure for 10.0 seconds; frame angle 1.20 degrees, wavelength=0.71073>
<Omega scan: start= 346.3; len= 133.2; end= 479.5 at [Counterclockwise Eulerian 
angles: dx= 80.00 mm theta=   5.336 deg phi= 216.000 deg chi= -44.500 deg] 
measure for 10.0 seconds; frame angle 1.20 degrees, wavelength=0.71073>
<Omega scan: start= 119.5; len=-133.2; end= -13.7 at [Counterclockwise Eulerian 
angles: dx= 80.00 mm theta=   5.336 deg phi=   0.000 deg chi= -44.500 deg] 
measure for 10.0 seconds; frame angle 1.20 degrees, wavelength=0.71073>
<Omega scan: start=  33.1; len= -67.2; end= -34.1 at [Counterclockwise Eulerian 
angles: dx= 80.00 mm theta=   7.900 deg phi= 252.000 deg chi=  68.500 deg] 
measure for 10.0 seconds; frame angle 1.20 degrees, wavelength=0.71073>
<Omega scan: start= 325.9; len=  67.2; end= 393.1 at [Counterclockwise Eulerian 
angles: dx= 80.00 mm theta=   7.900 deg phi=  36.000 deg chi=  68.500 deg] 
measure for 10.0 seconds; frame angle 1.20 degrees, wavelength=0.71073>
<Omega scan: start= 119.5; len=-133.2; end= -13.7 at [Counterclockwise Eulerian 
angles: dx= 80.00 mm theta=   5.336 deg phi= 288.000 deg chi= -44.500 deg] 
measure for 10.0 seconds; frame angle 1.20 degrees, wavelength=0.71073>
<Omega scan: start= 346.3; len= 133.2; end= 479.5 at [Counterclockwise Eulerian 
angles: dx= 80.00 mm theta=   5.336 deg phi= 144.000 deg chi= -44.500 deg] 
measure for 10.0 seconds; frame angle 1.20 degrees, wavelength=0.71073>
<Omega scan: start= 324.9; len=  68.4; end= 393.3 at [Counterclockwise Eulerian 
angles: dx= 80.00 mm theta=   8.004 deg phi= 360.000 deg chi=  68.500 deg] 
measure for 10.0 seconds; frame angle 1.20 degrees, wavelength=0.71073>
<Phi   scan: start=   0.0; len= 180.0; end= 180.0 at [Counterclockwise Eulerian 
angles: dx= 70.00 mm theta=   0.000 deg omega= 360.000 deg chi=  54.740 deg] 
measure for 4.0 seconds; frame angle 1.00 degrees, wavelength=0.71073>
;
_diffrn_measurement_device 'Four circle Kappa diffractometer'
_diffrn_measurement_device_type 'Bruker D8 VENTURE'
_diffrn_measurement_method '\w and \f scans'
_diffrn_radiation_monochromator 'multilayer mirror'
_diffrn_radiation_probe x-ray
_diffrn_radiation_type 'Mo K\a'
_diffrn_radiation_wavelength 0.71073
_diffrn_reflns_av_R_equivalents 0.0793
_diffrn_reflns_av_unetI/netI 0.0372
_diffrn_reflns_Laue_measured_fraction_full 0.999
_diffrn_reflns_Laue_measured_fraction_max 0.998
_diffrn_reflns_limit_h_max 21
_diffrn_reflns_limit_h_min -21
_diffrn_reflns_limit_k_max 33
_diffrn_reflns_limit_k_min -33
_diffrn_reflns_limit_l_max 30
_diffrn_reflns_limit_l_min -30
_diffrn_reflns_number 396862
_diffrn_reflns_point_group_measured_fraction_full 0.999
_diffrn_reflns_point_group_measured_fraction_max 0.998
_diffrn_reflns_reduction_process narrow-frame
_diffrn_reflns_theta_full 25.242
_diffrn_reflns_theta_max 28.954
_diffrn_reflns_theta_min 1.749
_diffrn_source 'microfocus sealed tube'
_diffrn_source_current 1.4
_diffrn_source_target Mo
_diffrn_source_type 'INCOATEC I\mS 3.0'
_diffrn_source_voltage 50
_exptl_absorpt_coefficient_mu 0.361
_exptl_absorpt_correction_T_max 0.935
_exptl_absorpt_correction_T_min 0.891
_exptl_absorpt_correction_type multi-scan
_exptl_absorpt_process_details
;Krause, L., Herbst-Irmer, R., Sheldrick, G. M., Stalke, D. (2015).
"Comparison of silver and molybdenum microfocus X-ray sources for single-crystal
 structure determination"
J. Appl. Cryst. 48, 3-10.
doi:10.1107/S1600576714022985
;
_exptl_crystal_colour black
_exptl_crystal_density_diffrn 1.1
_exptl_crystal_description block
_exptl_crystal_F_000 3076
_exptl_crystal_size_max 0.326
_exptl_crystal_size_mid 0.299
_exptl_crystal_size_min 0.19
_refine_diff_density_max 0.604
_refine_diff_density_min -0.280
_refine_diff_density_rms 0.075
_refine_ls_extinction_method none
_refine_ls_goodness_of_fit_ref 1.052
_refine_ls_hydrogen_treatment constr
_refine_ls_matrix_type full
_refine_ls_number_parameters 891
_refine_ls_number_reflns 22990
_refine_ls_number_restraints 6
_refine_ls_restrained_S_all 1.051
_refine_ls_R_factor_all 0.0779
_refine_ls_R_factor_gt 0.0489
_refine_ls_shift/su_max 0.002
_refine_ls_shift/su_mean 0.000
_refine_ls_structure_factor_coef Fsqd
_refine_ls_weighting_details 'w=1/[\s^2^(Fo^2^)+(0.0649P)^2^+7.2233P] where P=(Fo^2^+2Fc^2^)/3'
_refine_ls_weighting_scheme calc
_refine_ls_wR_factor_gt 0.1203
_refine_ls_wR_factor_ref 0.1425
_reflns_Friedel_coverage 0.000
_reflns_number_gt 16707
_reflns_number_total 22990
_reflns_threshold_expression 'I > 2\s(I)'
_cod_data_source_file d6dt01052k2.cif
_cod_data_source_block mo_sd_mn_2b_a_sq
_cod_depositor_comments
;
The following automatic conversions were performed:

data item '_exptl_absorpt_correction_type' value 'Multi-Scan' was
changed to 'multi-scan' in accordance with the
/home/data/users/saulius/crontab/automatic-downloads/rss-feeds/RSC/lib/dictionaries/cif_core.dic
dictionary named 'cif_core.dic' version 2.4.2 last updated on
2011-04-26.

Automatic conversion script
Id: cif_fix_values 8170 2020-07-09 18:12:32Z antanas 
;
_cod_original_sg_symbol_H-M 'P 21/c'
_cod_database_code 7721175
_shelx_shelxl_version_number 2019/3
_shelx_space_group_comment
;
The symmetry employed for this shelxl refinement is uniquely defined
by the following loop, which should always be used as a source of
symmetry information in preference to the above space-group names.
They are only intended as comments.
;
_exptl_bruker_absorpt_correction_t_ratio 0.9438
_shelx_estimated_absorpt_t_min 0.891
_shelx_estimated_absorpt_t_max 0.935
_bruker_diffrn_measurement_temperature_device 'Oxford Cryostream 1000'
_diffrn_measurement_bruker_total_exposure_time 13000.0
_diffrn_reflns_bruker_av_norm_i 734.958
_diffrn_reflns_bruker_number_gt 260179
_computing_bruker_data_scaling 'SADABS-2016/2 - Bruker AXS area detector scaling and absorption correction'
_geom_details
; All esds (except the esd in the dihedral angle between two l.s. planes)
 are estimated using the full covariance matrix.  The cell esds are taken
 into account individually in the estimation of esds in distances, angles
 and torsion angles; correlations between esds in cell parameters are only
 used when they are defined by crystal symmetry.  An approximate (isotropic)
 treatment of cell esds is used for estimating esds involving l.s. planes.
;

loop_
_space_group_symop_operation_xyz
'x, y, z'
'-x, y+1/2, -z+1/2'
'-x, -y, -z'
'x, -y-1/2, z-1/2'

loop_
_atom_site_label
_atom_site_type_symbol
_atom_site_fract_x
_atom_site_fract_y
_atom_site_fract_z
_atom_site_U_iso_or_equiv
_atom_site_adp_type
_atom_site_occupancy
_atom_site_site_symmetry_order
_atom_site_calc_flag
_atom_site_refinement_flags_posn
_atom_site_refinement_flags_adp
_atom_site_refinement_flags_occupancy
_atom_site_disorder_assembly
_atom_site_disorder_group
Mn1 Mn 0.34559(2) 0.66860(2) 0.58792(2) 0.01930(7) Uani 1 1 d . . . . .
S1 S 0.28116(3) 0.68905(2) 0.48118(2) 0.02361(11) Uani 1 1 d . . . . .
S2 S 0.22158(3) 0.71596(2) 0.62594(2) 0.02350(11) Uani 1 1 d . . . . .
S3 S 0.31253(3) 0.57291(2) 0.56889(2) 0.02519(11) Uani 1 1 d . . . . .
S4 S -0.05873(3) 0.71205(3) 0.47844(3) 0.03757(14) Uani 1 1 d . . . . .
S5 S 0.46535(3) 0.72237(2) 0.55197(2) 0.02532(11) Uani 1 1 d . . . . .
S6 S 0.42754(3) 0.66889(2) 0.69018(2) 0.02214(10) Uani 1 1 d . . . . .
S7 S 0.61576(4) 0.85511(2) 0.71763(3) 0.03519(13) Uani 1 1 d . . . . .
N1 N 0.11025(10) 0.69903(8) 0.46955(7) 0.0251(4) Uani 1 1 d . . . . .
N2 N 0.07312(10) 0.71595(7) 0.55961(7) 0.0245(4) Uani 1 1 d . . . . .
N3 N 0.29734(10) 0.51869(7) 0.73201(7) 0.0235(3) Uani 1 1 d . . . . .
N4 N 0.36256(10) 0.49718(7) 0.65354(7) 0.0220(3) Uani 1 1 d . . . . .
N5 N 0.52883(11) 0.75871(7) 0.71543(7) 0.0237(3) Uani 1 1 d . . . . .
N6 N 0.54512(11) 0.79451(7) 0.62754(7) 0.0233(3) Uani 1 1 d . . . . .
C1 C 0.10633(12) 0.68856(9) 0.40671(9) 0.0255(4) Uani 1 1 d . . . . .
C2 C 0.11502(13) 0.63406(10) 0.38831(10) 0.0292(4) Uani 1 1 d . . . . .
C3 C 0.11247(14) 0.62465(11) 0.32745(10) 0.0351(5) Uani 1 1 d . . . . .
H3 H 0.119272 0.588292 0.312975 0.042 Uiso 1 1 calc R U . . .
C4 C 0.10027(15) 0.66718(12) 0.28812(10) 0.0386(6) Uani 1 1 d . . . . .
H4 H 0.097929 0.659796 0.246743 0.046 Uiso 1 1 calc R U . . .
C5 C 0.09133(15) 0.72056(11) 0.30767(10) 0.0375(5) Uani 1 1 d . . . . .
H5 H 0.082569 0.749362 0.279607 0.045 Uiso 1 1 calc R U . . .
C6 C 0.09498(13) 0.73270(10) 0.36792(10) 0.0305(5) Uani 1 1 d . . . . .
C7 C 0.18407(12) 0.69942(8) 0.50478(9) 0.0214(4) Uani 1 1 d . . . . .
C8 C 0.15991(12) 0.71016(8) 0.56316(9) 0.0214(4) Uani 1 1 d . . . . .
C9 C 0.04116(13) 0.70911(9) 0.50217(9) 0.0271(4) Uani 1 1 d . . . . .
C10 C 0.12595(17) 0.58648(10) 0.43119(11) 0.0384(5) Uani 1 1 d . . . . .
H10 H 0.142611 0.602109 0.471016 0.046 Uiso 1 1 calc R U . . .
C11 C 0.0422(2) 0.55637(14) 0.43676(16) 0.0627(9) Uani 1 1 d . . . . .
H11A H 0.049468 0.526572 0.465798 0.094 Uiso 1 1 calc R U . . .
H11B H 0.023804 0.540988 0.398156 0.094 Uiso 1 1 calc R U . . .
H11C H -0.000446 0.582250 0.449916 0.094 Uiso 1 1 calc R U . . .
C12 C 0.08935(17) 0.79161(10) 0.38923(12) 0.0408(6) Uani 1 1 d . . . . .
H12 H 0.078169 0.790175 0.432435 0.049 Uiso 1 1 calc R U . . .
C13 C 0.1719(3) 0.82104(14) 0.3837(2) 0.0804(12) Uani 1 1 d . . . . .
H13A H 0.167466 0.858445 0.399451 0.121 Uiso 1 1 calc R U . . .
H13B H 0.185596 0.822743 0.341852 0.121 Uiso 1 1 calc R U . . .
H13C H 0.216539 0.801109 0.406216 0.121 Uiso 1 1 calc R U . . .
C14 C 0.31610(12) 0.54481(8) 0.63909(9) 0.0221(4) Uani 1 1 d . . . . .
C15 C 0.27612(12) 0.55789(8) 0.68954(9) 0.0236(4) Uani 1 1 d . . . . .
H15 H 0.240041 0.588562 0.694531 0.028 Uiso 1 1 calc R U . . .
C16 C 0.34949(13) 0.48260(8) 0.70919(9) 0.0247(4) Uani 1 1 d . . . . .
H16 H 0.373482 0.451552 0.729222 0.030 Uiso 1 1 calc R U . . .
C17 C 0.02302(12) 0.73366(9) 0.60742(9) 0.0242(4) Uani 1 1 d . . . . .
C18 C 0.02193(12) 0.78966(9) 0.62028(9) 0.0240(4) Uani 1 1 d . . . . .
C19 C -0.02726(13) 0.80631(9) 0.66645(9) 0.0283(4) Uani 1 1 d . . . . .
H19 H -0.029752 0.844218 0.676447 0.034 Uiso 1 1 calc R U . . .
C20 C -0.07249(14) 0.76872(10) 0.69797(10) 0.0336(5) Uani 1 1 d . . . . .
H20 H -0.105192 0.780876 0.729643 0.040 Uiso 1 1 calc R U . . .
C21 C -0.07042(15) 0.71344(10) 0.68364(10) 0.0354(5) Uani 1 1 d . . . . .
H21 H -0.102009 0.687988 0.705577 0.042 Uiso 1 1 calc R U . . .
C22 C -0.02274(13) 0.69446(9) 0.63753(10) 0.0290(4) Uani 1 1 d . . . . .
C23 C 0.1951(2) 0.54712(12) 0.41421(14) 0.0522(7) Uani 1 1 d . . . . .
H23A H 0.205003 0.519968 0.445873 0.078 Uiso 1 1 calc R U . . .
H23B H 0.247132 0.567792 0.408547 0.078 Uiso 1 1 calc R U . . .
H23C H 0.177829 0.528211 0.377268 0.078 Uiso 1 1 calc R U . . .
C24 C 0.0163(3) 0.82237(17) 0.35872(19) 0.0912(15) Uani 1 1 d . . . . .
H24A H 0.011039 0.858771 0.376851 0.137 Uiso 1 1 calc R U . . .
H24B H -0.036017 0.801631 0.363131 0.137 Uiso 1 1 calc R U . . .
H24C H 0.026591 0.826566 0.316493 0.137 Uiso 1 1 calc R U . . .
C25 C 0.49969(12) 0.74637(8) 0.61837(8) 0.0217(4) Uani 1 1 d . . . . .
C26 C 0.48663(12) 0.72414(8) 0.67495(8) 0.0209(4) Uani 1 1 d . . . . .
C27 C 0.56263(13) 0.80295(8) 0.68700(9) 0.0250(4) Uani 1 1 d . . . . .
C28 C 0.26728(14) 0.51661(9) 0.79169(9) 0.0288(4) Uani 1 1 d . . . . .
C29 C 0.18936(15) 0.49190(10) 0.79955(11) 0.0376(5) Uani 1 1 d . . . . .
C30 C 0.16302(19) 0.48997(13) 0.85781(13) 0.0542(7) Uani 1 1 d . . . . .
H30 H 0.110137 0.473805 0.865485 0.065 Uiso 1 1 calc R U . . .
C31 C 0.2122(2) 0.51100(14) 0.90409(13) 0.0574(8) Uani 1 1 d . . . . .
H31 H 0.193206 0.508833 0.943322 0.069 Uiso 1 1 calc R U . . .
C32 C 0.28830(19) 0.53505(12) 0.89431(12) 0.0474(6) Uani 1 1 d . . . . .
H32 H 0.321255 0.549434 0.926958 0.057 Uiso 1 1 calc R U . . .
C33 C 0.31845(15) 0.53887(9) 0.83731(10) 0.0326(5) Uani 1 1 d . . . . .
C34 C 0.41405(13) 0.46601(8) 0.61403(9) 0.0236(4) Uani 1 1 d . . . . .
C35 C 0.49748(13) 0.48341(9) 0.60784(9) 0.0268(4) Uani 1 1 d . . . . .
C36 C 0.54521(14) 0.45261(10) 0.57009(10) 0.0334(5) Uani 1 1 d . . . . .
H36 H 0.601526 0.463384 0.563479 0.040 Uiso 1 1 calc R U . . .
C37 C 0.51191(15) 0.40633(10) 0.54186(11) 0.0366(5) Uani 1 1 d . . . . .
H37 H 0.546267 0.385167 0.517115 0.044 Uiso 1 1 calc R U . . .
C38 C 0.42981(15) 0.39060(9) 0.54917(10) 0.0326(5) Uani 1 1 d . . . . .
H38 H 0.408351 0.358577 0.529612 0.039 Uiso 1 1 calc R U . . .
C39 C 0.37782(14) 0.42091(9) 0.58477(9) 0.0272(4) Uani 1 1 d . . . . .
C40 C 0.06928(13) 0.83145(9) 0.58430(10) 0.0284(4) Uani 1 1 d . . . . .
H40 H 0.108470 0.810646 0.559081 0.034 Uiso 1 1 calc R U . . .
C41 C 0.00831(17) 0.86349(12) 0.54285(12) 0.0451(6) Uani 1 1 d . . . . .
H41A H 0.040364 0.887257 0.517014 0.068 Uiso 1 1 calc R U . . .
H41B H -0.028758 0.886121 0.566389 0.068 Uiso 1 1 calc R U . . .
H41C H -0.025784 0.837647 0.518550 0.068 Uiso 1 1 calc R U . . .
C42 C -0.02034(17) 0.63382(10) 0.62183(12) 0.0413(6) Uani 1 1 d . . . . .
H42 H -0.007512 0.633863 0.578868 0.062 Uiso 1 1 calc R U . A 1
C43 C 0.0518(10) 0.6038(5) 0.6503(9) 0.053(3) Uani 0.49(4) 1 d . U P B 1
H43A H 0.050550 0.565366 0.637061 0.079 Uiso 0.49(4) 1 calc R U P B 1
H43B H 0.047874 0.605037 0.693530 0.079 Uiso 0.49(4) 1 calc R U P B 1
H43C H 0.104650 0.620947 0.639340 0.079 Uiso 0.49(4) 1 calc R U P B 1
C43' C 0.0318(12) 0.6044(5) 0.6734(10) 0.065(3) Uani 0.51(4) 1 d . U P B 2
H43D H 0.039902 0.565673 0.663152 0.097 Uiso 0.51(4) 1 calc R U P B 2
H43E H 0.001188 0.606884 0.710022 0.097 Uiso 0.51(4) 1 calc R U P B 2
H43F H 0.086840 0.622374 0.679248 0.097 Uiso 0.51(4) 1 calc R U P B 2
C44 C 0.53092(13) 0.75252(8) 0.77912(9) 0.0246(4) Uani 1 1 d . . . . .
C45 C 0.60093(14) 0.72711(9) 0.80727(9) 0.0269(4) Uani 1 1 d . . . . .
C46 C 0.59952(15) 0.71997(9) 0.86816(9) 0.0305(5) Uani 1 1 d . . . . .
H46 H 0.645777 0.702450 0.888657 0.037 Uiso 1 1 calc R U . . .
C47 C 0.53193(15) 0.73790(10) 0.89967(9) 0.0323(5) Uani 1 1 d . . . . .
H47 H 0.531831 0.732057 0.941287 0.039 Uiso 1 1 calc R U . . .
C48 C 0.46512(15) 0.76406(10) 0.87102(10) 0.0327(5) Uani 1 1 d . . . . .
H48 H 0.419746 0.776909 0.893277 0.039 Uiso 1 1 calc R U . . .
C49 C 0.46266(14) 0.77213(9) 0.80969(9) 0.0284(4) Uani 1 1 d . . . . .
C50 C 0.55686(13) 0.83525(8) 0.58220(9) 0.0252(4) Uani 1 1 d . . . . .
C51 C 0.48803(14) 0.86796(9) 0.56526(10) 0.0307(5) Uani 1 1 d . . . . .
C52 C 0.50073(16) 0.90807(10) 0.52225(11) 0.0396(6) Uani 1 1 d . . . . .
H52 H 0.455536 0.931646 0.509837 0.048 Uiso 1 1 calc R U . . .
C53 C 0.57810(16) 0.91385(11) 0.49760(12) 0.0445(6) Uani 1 1 d . . . . .
H53 H 0.585650 0.941449 0.468521 0.053 Uiso 1 1 calc R U . . .
C54 C 0.64451(15) 0.88009(11) 0.51463(11) 0.0394(6) Uani 1 1 d . . . . .
H54 H 0.697147 0.884459 0.496819 0.047 Uiso 1 1 calc R U . . .
C55 C 0.63572(13) 0.83963(9) 0.55758(10) 0.0291(4) Uani 1 1 d . . . . .
C56 C 0.13710(16) 0.46691(12) 0.74839(12) 0.0440(6) Uani 1 1 d . . . . .
H56 H 0.152243 0.486237 0.711246 0.053 Uiso 1 1 calc R U . . .
C57 C 0.04242(18) 0.47439(14) 0.75530(16) 0.0598(8) Uani 1 1 d . . . . .
H57A H 0.011578 0.461987 0.719103 0.090 Uiso 1 1 calc R U . . .
H57B H 0.030220 0.513340 0.762115 0.090 Uiso 1 1 calc R U . . .
H57C H 0.024789 0.452631 0.789109 0.090 Uiso 1 1 calc R U . . .
C58 C 0.40292(15) 0.56448(10) 0.82721(10) 0.0349(5) Uani 1 1 d . . . . .
H58 H 0.408480 0.567964 0.783418 0.042 Uiso 1 1 calc R U . . .
C59 C 0.4116(2) 0.62182(11) 0.85407(12) 0.0480(7) Uani 1 1 d . . . . .
H59A H 0.465865 0.637712 0.844159 0.072 Uiso 1 1 calc R U . . .
H59B H 0.408682 0.619398 0.897272 0.072 Uiso 1 1 calc R U . . .
H59C H 0.365670 0.645247 0.838062 0.072 Uiso 1 1 calc R U . . .
C60 C 0.53454(13) 0.53143(9) 0.64279(10) 0.0294(4) Uani 1 1 d . . . . .
H60 H 0.487093 0.556626 0.651992 0.035 Uiso 1 1 calc R U . . .
C61 C 0.59730(19) 0.56423(12) 0.60904(13) 0.0507(7) Uani 1 1 d . . . . .
H61A H 0.610514 0.598533 0.630311 0.076 Uiso 1 1 calc R U . . .
H61B H 0.573103 0.572756 0.569358 0.076 Uiso 1 1 calc R U . . .
H61C H 0.649010 0.542676 0.605552 0.076 Uiso 1 1 calc R U . . .
C62 C 0.28552(14) 0.40546(9) 0.58902(11) 0.0320(5) Uani 1 1 d . . . . .
H62 H 0.260004 0.430703 0.618217 0.038 Uiso 1 1 calc R U . . .
C63 C 0.27557(17) 0.34639(10) 0.61096(12) 0.0398(6) Uani 1 1 d . . . . .
H63A H 0.215669 0.338477 0.615459 0.060 Uiso 1 1 calc R U . . .
H63B H 0.306376 0.342012 0.649325 0.060 Uiso 1 1 calc R U . . .
H63C H 0.298294 0.320841 0.582159 0.060 Uiso 1 1 calc R U . . .
C64 C 0.12252(15) 0.87030(10) 0.62362(11) 0.0379(5) Uani 1 1 d . . . . .
H64A H 0.152834 0.895911 0.598716 0.057 Uiso 1 1 calc R U . . .
H64B H 0.163172 0.848927 0.648195 0.057 Uiso 1 1 calc R U . . .
H64C H 0.085769 0.891053 0.649235 0.057 Uiso 1 1 calc R U . . .
C65 C -0.1063(2) 0.60681(14) 0.6224(2) 0.0761(11) Uani 1 1 d . . . . .
H65A H -0.103106 0.569571 0.606059 0.114 Uiso 1 1 calc R U . . .
H65B H -0.147129 0.628532 0.598349 0.114 Uiso 1 1 calc R U . . .
H65C H -0.124431 0.604859 0.663312 0.114 Uiso 1 1 calc R U . . .
C66 C 0.67538(16) 0.70774(10) 0.77277(10) 0.0362(5) Uani 1 1 d . . . . .
H66 H 0.676998 0.730314 0.735795 0.043 Uiso 1 1 calc R U . . .
C67 C 0.66329(19) 0.64819(13) 0.75475(17) 0.0645(10) Uani 1 1 d . . . . .
H67A H 0.709173 0.636928 0.729822 0.097 Uiso 1 1 calc R U . . .
H67B H 0.609184 0.644047 0.732459 0.097 Uiso 1 1 calc R U . . .
H67C H 0.663697 0.625045 0.790316 0.097 Uiso 1 1 calc R U . . .
C68 C 0.38923(15) 0.80171(10) 0.77872(11) 0.0353(5) Uani 1 1 d . . . . .
H68 H 0.400278 0.803707 0.735518 0.042 Uiso 1 1 calc R U . . .
C69 C 0.30694(16) 0.77075(13) 0.78511(13) 0.0480(7) Uani 1 1 d . . . . .
H69A H 0.262015 0.788626 0.760845 0.072 Uiso 1 1 calc R U . . .
H69B H 0.292177 0.770978 0.826783 0.072 Uiso 1 1 calc R U . . .
H69C H 0.313567 0.732679 0.771806 0.072 Uiso 1 1 calc R U . . .
C70 C 0.40143(14) 0.86129(10) 0.59074(11) 0.0340(5) Uani 1 1 d . . . . .
H70 H 0.403003 0.826995 0.615242 0.041 Uiso 1 1 calc R U . . .
C71 C 0.33237(16) 0.85375(13) 0.54176(13) 0.0466(6) Uani 1 1 d . . . . .
H71A H 0.279674 0.842903 0.559486 0.070 Uiso 1 1 calc R U . . .
H71B H 0.349398 0.825063 0.514254 0.070 Uiso 1 1 calc R U . . .
H71C H 0.323823 0.888441 0.520194 0.070 Uiso 1 1 calc R U . . .
C72 C 0.70769(13) 0.80146(10) 0.57556(10) 0.0336(5) Uani 1 1 d . . . . .
H72 H 0.701463 0.791070 0.618000 0.040 Uiso 1 1 calc R U . . .
C73 C 0.70427(18) 0.74872(13) 0.53890(15) 0.0582(8) Uani 1 1 d . . . . .
H73A H 0.748751 0.723579 0.553626 0.087 Uiso 1 1 calc R U . . .
H73B H 0.712717 0.757557 0.497229 0.087 Uiso 1 1 calc R U . . .
H73C H 0.649139 0.731139 0.542284 0.087 Uiso 1 1 calc R U . . .
C74 C 0.15850(18) 0.40610(12) 0.74146(14) 0.0519(7) Uani 1 1 d . . . . .
H74A H 0.123156 0.390319 0.708986 0.078 Uiso 1 1 calc R U . . .
H74B H 0.148033 0.386618 0.778410 0.078 Uiso 1 1 calc R U . . .
H74C H 0.218054 0.402317 0.732532 0.078 Uiso 1 1 calc R U . . .
C75 C 0.47329(18) 0.52636(12) 0.85129(13) 0.0489(7) Uani 1 1 d . . . . .
H75A H 0.528207 0.542336 0.843051 0.073 Uiso 1 1 calc R U . . .
H75B H 0.467654 0.490331 0.832027 0.073 Uiso 1 1 calc R U . . .
H75C H 0.469051 0.522017 0.894220 0.073 Uiso 1 1 calc R U . . .
C76 C 0.5741(2) 0.51114(12) 0.70132(12) 0.0519(7) Uani 1 1 d . . . . .
H76A H 0.592494 0.542706 0.725643 0.078 Uiso 1 1 calc R U . . .
H76B H 0.622792 0.487833 0.693745 0.078 Uiso 1 1 calc R U . . .
H76C H 0.532477 0.489785 0.722357 0.078 Uiso 1 1 calc R U . . .
C77 C 0.23851(17) 0.41333(12) 0.52900(13) 0.0485(7) Uani 1 1 d . . . . .
H77A H 0.179137 0.403221 0.532271 0.073 Uiso 1 1 calc R U . . .
H77B H 0.263902 0.389889 0.499350 0.073 Uiso 1 1 calc R U . . .
H77C H 0.242326 0.451933 0.516889 0.073 Uiso 1 1 calc R U . . .
C78 C 0.76036(16) 0.71439(12) 0.80719(13) 0.0483(7) Uani 1 1 d . . . . .
H78A H 0.806055 0.703864 0.781745 0.072 Uiso 1 1 calc R U . . .
H78B H 0.761664 0.690709 0.842363 0.072 Uiso 1 1 calc R U . . .
H78C H 0.767666 0.752831 0.819457 0.072 Uiso 1 1 calc R U . . .
C79 C 0.3826(2) 0.86033(12) 0.80186(15) 0.0558(8) Uani 1 1 d . . . . .
H79A H 0.338684 0.880110 0.778468 0.084 Uiso 1 1 calc R U . . .
H79B H 0.436758 0.879108 0.798441 0.084 Uiso 1 1 calc R U . . .
H79C H 0.367957 0.859497 0.843559 0.084 Uiso 1 1 calc R U . . .
C80 C 0.38193(18) 0.90898(12) 0.63183(14) 0.0523(7) Uani 1 1 d . . . . .
H80A H 0.327445 0.902610 0.649359 0.078 Uiso 1 1 calc R U . . .
H80B H 0.379578 0.943347 0.609107 0.078 Uiso 1 1 calc R U . . .
H80C H 0.426237 0.911633 0.663437 0.078 Uiso 1 1 calc R U . . .
C81 C 0.79381(17) 0.82784(15) 0.57077(17) 0.0640(9) Uani 1 1 d . . . . .
H81A H 0.837492 0.802507 0.586332 0.096 Uiso 1 1 calc R U . . .
H81B H 0.796229 0.862032 0.593794 0.096 Uiso 1 1 calc R U . . .
H81C H 0.803298 0.836006 0.529086 0.096 Uiso 1 1 calc R U . . .

loop_
_atom_site_aniso_label
_atom_site_aniso_U_11
_atom_site_aniso_U_22
_atom_site_aniso_U_33
_atom_site_aniso_U_23
_atom_site_aniso_U_13
_atom_site_aniso_U_12
Mn1 0.01823(14) 0.01997(14) 0.01977(14) -0.00112(11) 0.00151(11) -0.00024(11)
S1 0.0193(2) 0.0322(3) 0.0195(2) -0.00041(19) 0.00206(17) 0.00157(19)
S2 0.0214(2) 0.0299(3) 0.0191(2) -0.00455(19) 0.00004(17) 0.00357(19)
S3 0.0320(3) 0.0205(2) 0.0230(2) 0.00041(19) 0.0008(2) -0.00069(19)
S4 0.0188(2) 0.0622(4) 0.0314(3) -0.0084(3) -0.0016(2) 0.0025(2)
S5 0.0254(2) 0.0343(3) 0.0163(2) -0.00141(19) 0.00066(18) -0.0094(2)
S6 0.0255(2) 0.0213(2) 0.0196(2) 0.00070(18) 0.00141(18) -0.00344(18)
S7 0.0470(3) 0.0266(3) 0.0316(3) -0.0061(2) -0.0024(2) -0.0118(2)
N1 0.0193(8) 0.0356(10) 0.0202(8) -0.0036(7) -0.0001(6) 0.0011(7)
N2 0.0196(8) 0.0308(9) 0.0231(8) -0.0044(7) 0.0017(6) 0.0024(7)
N3 0.0232(8) 0.0222(8) 0.0253(9) 0.0020(7) 0.0044(7) -0.0021(6)
N4 0.0242(8) 0.0183(8) 0.0237(8) -0.0004(6) 0.0026(6) 0.0005(6)
N5 0.0319(9) 0.0219(8) 0.0172(8) -0.0033(6) 0.0010(7) -0.0040(7)
N6 0.0260(8) 0.0230(8) 0.0208(8) -0.0007(6) -0.0006(6) -0.0052(7)
C1 0.0183(9) 0.0366(11) 0.0215(10) -0.0053(8) -0.0007(7) -0.0025(8)
C2 0.0234(10) 0.0377(12) 0.0262(11) -0.0036(9) -0.0001(8) -0.0041(9)
C3 0.0320(11) 0.0434(13) 0.0297(12) -0.0119(10) -0.0013(9) -0.0026(10)
C4 0.0332(12) 0.0603(16) 0.0222(11) -0.0090(11) -0.0011(9) -0.0014(11)
C5 0.0345(12) 0.0512(15) 0.0264(11) 0.0045(10) -0.0022(9) 0.0028(11)
C6 0.0247(10) 0.0390(12) 0.0275(11) -0.0004(9) -0.0036(8) 0.0021(9)
C7 0.0195(9) 0.0231(9) 0.0215(9) -0.0023(7) -0.0011(7) 0.0011(7)
C8 0.0197(9) 0.0228(9) 0.0217(9) -0.0025(7) 0.0005(7) 0.0015(7)
C9 0.0227(10) 0.0354(11) 0.0232(10) -0.0045(8) 0.0011(8) 0.0016(8)
C10 0.0502(14) 0.0321(12) 0.0330(12) -0.0038(10) 0.0003(11) -0.0084(11)
C11 0.066(2) 0.0540(18) 0.070(2) 0.0070(16) 0.0215(17) -0.0155(16)
C12 0.0465(14) 0.0372(13) 0.0380(13) 0.0019(11) -0.0045(11) 0.0086(11)
C13 0.078(3) 0.0405(17) 0.125(4) -0.016(2) 0.027(2) -0.0155(17)
C14 0.0226(9) 0.0182(9) 0.0255(10) 0.0004(7) 0.0003(8) -0.0010(7)
C15 0.0223(9) 0.0203(9) 0.0283(10) 0.0026(8) 0.0034(8) 0.0000(7)
C16 0.0250(10) 0.0223(10) 0.0269(10) 0.0036(8) 0.0023(8) -0.0009(8)
C17 0.0186(9) 0.0324(11) 0.0217(9) -0.0039(8) 0.0021(7) 0.0012(8)
C18 0.0191(9) 0.0312(11) 0.0216(9) -0.0011(8) -0.0001(7) 0.0005(8)
C19 0.0260(10) 0.0309(11) 0.0282(11) -0.0078(9) 0.0030(8) 0.0005(8)
C20 0.0321(11) 0.0408(13) 0.0290(11) -0.0083(10) 0.0126(9) -0.0040(10)
C21 0.0348(12) 0.0399(13) 0.0325(12) -0.0012(10) 0.0120(10) -0.0078(10)
C22 0.0272(10) 0.0311(11) 0.0290(11) -0.0038(9) 0.0032(8) -0.0001(9)
C23 0.0583(18) 0.0371(14) 0.0609(18) 0.0031(13) -0.0023(14) 0.0036(13)
C24 0.111(3) 0.073(2) 0.086(3) -0.012(2) -0.039(2) 0.052(2)
C25 0.0205(9) 0.0246(10) 0.0201(9) -0.0012(7) 0.0008(7) -0.0021(7)
C26 0.0216(9) 0.0213(9) 0.0199(9) -0.0018(7) 0.0014(7) -0.0005(7)
C27 0.0287(10) 0.0255(10) 0.0209(9) -0.0021(8) 0.0016(8) -0.0018(8)
C28 0.0342(11) 0.0261(10) 0.0269(11) 0.0063(8) 0.0106(9) 0.0029(9)
C29 0.0368(12) 0.0381(13) 0.0387(13) 0.0080(10) 0.0103(10) -0.0027(10)
C30 0.0518(16) 0.0612(18) 0.0517(17) 0.0137(14) 0.0245(14) -0.0097(14)
C31 0.074(2) 0.066(2) 0.0342(14) 0.0091(13) 0.0244(14) -0.0029(16)
C32 0.0627(17) 0.0514(16) 0.0287(12) 0.0027(11) 0.0092(12) -0.0018(13)
C33 0.0426(13) 0.0280(11) 0.0276(11) 0.0038(9) 0.0064(9) 0.0028(9)
C34 0.0258(10) 0.0219(9) 0.0233(10) -0.0008(8) 0.0026(8) 0.0034(8)
C35 0.0273(10) 0.0255(10) 0.0275(10) -0.0006(8) 0.0009(8) 0.0023(8)
C36 0.0247(10) 0.0388(13) 0.0370(12) -0.0059(10) 0.0049(9) 0.0042(9)
C37 0.0343(12) 0.0396(13) 0.0359(12) -0.0117(10) 0.0027(10) 0.0106(10)
C38 0.0375(12) 0.0290(11) 0.0311(11) -0.0092(9) -0.0017(9) 0.0036(9)
C39 0.0295(10) 0.0249(10) 0.0270(10) -0.0011(8) -0.0004(8) 0.0029(8)
C40 0.0241(10) 0.0319(11) 0.0297(11) 0.0001(9) 0.0052(8) 0.0018(8)
C41 0.0389(13) 0.0487(15) 0.0477(15) 0.0151(12) 0.0023(11) 0.0019(12)
C42 0.0493(15) 0.0297(12) 0.0460(15) -0.0042(10) 0.0160(12) -0.0024(11)
C43 0.050(6) 0.030(3) 0.078(8) 0.008(5) 0.003(4) -0.003(3)
C43' 0.065(7) 0.035(3) 0.096(10) 0.006(5) 0.006(5) 0.010(4)
C44 0.0338(11) 0.0231(10) 0.0171(9) -0.0038(7) 0.0031(8) -0.0054(8)
C45 0.0341(11) 0.0255(10) 0.0213(10) -0.0039(8) 0.0042(8) -0.0022(8)
C46 0.0358(12) 0.0345(12) 0.0210(10) -0.0020(9) 0.0001(8) -0.0020(9)
C47 0.0383(12) 0.0409(13) 0.0181(10) -0.0043(9) 0.0041(9) -0.0087(10)
C48 0.0331(11) 0.0399(13) 0.0260(11) -0.0103(9) 0.0094(9) -0.0070(10)
C49 0.0308(11) 0.0283(11) 0.0262(10) -0.0072(8) 0.0035(8) -0.0057(8)
C50 0.0271(10) 0.0259(10) 0.0225(10) 0.0031(8) -0.0018(8) -0.0068(8)
C51 0.0291(11) 0.0309(11) 0.0319(11) 0.0052(9) 0.0002(9) -0.0044(9)
C52 0.0339(12) 0.0381(13) 0.0460(14) 0.0155(11) -0.0070(10) -0.0034(10)
C53 0.0406(14) 0.0491(15) 0.0433(14) 0.0246(12) -0.0041(11) -0.0118(11)
C54 0.0297(11) 0.0532(15) 0.0352(13) 0.0149(11) 0.0005(9) -0.0118(11)
C55 0.0263(10) 0.0339(11) 0.0269(11) 0.0030(9) -0.0020(8) -0.0066(9)
C56 0.0338(13) 0.0499(15) 0.0490(15) 0.0098(12) 0.0094(11) -0.0117(11)
C57 0.0366(15) 0.0623(19) 0.081(2) 0.0114(17) 0.0095(14) -0.0103(13)
C58 0.0407(13) 0.0376(13) 0.0263(11) -0.0008(9) -0.0004(9) -0.0026(10)
C59 0.0651(18) 0.0384(14) 0.0403(14) -0.0038(11) 0.0001(13) -0.0064(13)
C60 0.0233(10) 0.0264(10) 0.0386(12) -0.0055(9) 0.0029(9) 0.0013(8)
C61 0.0551(17) 0.0535(17) 0.0438(15) -0.0032(13) 0.0044(13) -0.0230(14)
C62 0.0322(11) 0.0257(11) 0.0381(12) -0.0048(9) 0.0020(9) -0.0025(9)
C63 0.0493(15) 0.0309(12) 0.0392(13) 0.0030(10) 0.0016(11) -0.0075(11)
C64 0.0355(12) 0.0370(13) 0.0419(13) -0.0036(10) 0.0091(10) -0.0066(10)
C65 0.063(2) 0.0481(18) 0.117(3) -0.035(2) 0.005(2) -0.0139(16)
C66 0.0461(14) 0.0389(13) 0.0242(11) 0.0007(9) 0.0077(10) 0.0163(11)
C67 0.0424(16) 0.0610(19) 0.088(2) -0.0457(18) -0.0177(15) 0.0172(14)
C68 0.0341(12) 0.0419(13) 0.0302(12) -0.0045(10) 0.0037(9) 0.0047(10)
C69 0.0305(12) 0.0592(17) 0.0541(17) -0.0091(13) 0.0002(11) 0.0053(12)
C70 0.0265(11) 0.0336(12) 0.0422(13) 0.0065(10) 0.0026(9) -0.0020(9)
C71 0.0292(12) 0.0560(17) 0.0543(16) 0.0070(13) -0.0009(11) -0.0031(11)
C72 0.0232(10) 0.0490(14) 0.0285(11) 0.0051(10) -0.0006(8) -0.0021(10)
C73 0.0347(14) 0.064(2) 0.074(2) -0.0233(17) -0.0119(14) 0.0091(13)
C74 0.0427(15) 0.0506(16) 0.0632(19) 0.0011(14) 0.0126(13) -0.0123(13)
C75 0.0500(16) 0.0506(16) 0.0451(15) -0.0055(13) -0.0090(12) 0.0062(13)
C76 0.071(2) 0.0432(15) 0.0403(15) -0.0041(12) -0.0134(13) -0.0144(14)
C77 0.0381(14) 0.0517(16) 0.0544(17) 0.0177(13) -0.0117(12) -0.0088(12)
C78 0.0364(13) 0.0517(16) 0.0581(17) -0.0175(13) 0.0159(12) -0.0061(12)
C79 0.0602(18) 0.0408(15) 0.066(2) -0.0038(14) -0.0036(15) 0.0134(13)
C80 0.0418(15) 0.0460(16) 0.070(2) -0.0106(14) 0.0110(14) -0.0027(12)
C81 0.0282(13) 0.069(2) 0.093(3) 0.0141(18) -0.0159(15) -0.0081(13)

loop_
_atom_type_symbol
_atom_type_description
_atom_type_scat_dispersion_real
_atom_type_scat_dispersion_imag
_atom_type_scat_source
C C 0.0033 0.0016 'International Tables Vol C Tables 4.2.6.8 and 6.1.1.4'
H H 0.0000 0.0000 'International Tables Vol C Tables 4.2.6.8 and 6.1.1.4'
Mn Mn 0.3368 0.7283 'International Tables Vol C Tables 4.2.6.8 and 6.1.1.4'
N N 0.0061 0.0033 'International Tables Vol C Tables 4.2.6.8 and 6.1.1.4'
S S 0.1246 0.1234 'International Tables Vol C Tables 4.2.6.8 and 6.1.1.4'

loop_
_exptl_crystal_face_index_h
_exptl_crystal_face_index_k
_exptl_crystal_face_index_l
_exptl_crystal_face_perp_dist
-5 1 1 0.138
-5 1 2 0.143
-5 0 1 0.141
-5 -5 4 0.123
-3 0 2 0.148
-3 -2 3 0.126
-3 2 0 0.137
-2 5 -4 0.112
-1 2 -4 0.124
-1 2 -2 0.115
-1 4 -2 0.102
-1 4 -1 0.096
0 0 1 0.133
0 0 -1 0.14
0 -1 4 0.126
0 -3 4 0.103
0 -5 4 0.096
0 -3 1 0.079
0 -5 -1 0.068
0 -5 -3 0.074
0 5 3 0.136
0 -2 -3 0.092
0 4 -1 0.095
0 1 0 0.093
0 1 2 0.138
1 -3 4 0.12
2 -5 4 0.112
3 2 -5 0.204
3 2 -3 0.207
3 5 -4 0.19
4 -1 1 0.152
5 -1 2 0.147
5 -1 1 0.154
5 -2 2 0.145
5 1 1 0.158

loop_
_geom_angle_atom_site_label_1
_geom_angle_atom_site_label_2
_geom_angle_atom_site_label_3
_geom_angle
_geom_angle_site_symmetry_1
_geom_angle_site_symmetry_3
_geom_angle_publ_flag
S3 Mn1 S2 109.89(2) . . ?
S3 Mn1 S5 127.82(2) . . ?
S2 Mn1 S5 120.33(2) . . ?
S3 Mn1 S6 104.830(19) . . ?
S2 Mn1 S6 93.673(18) . . ?
S5 Mn1 S6 85.965(18) . . ?
S3 Mn1 S1 86.966(19) . . ?
S2 Mn1 S1 87.022(18) . . ?
S5 Mn1 S1 82.589(18) . . ?
S6 Mn1 S1 167.10(2) . . ?
C7 S1 Mn1 93.53(7) . . ?
C8 S2 Mn1 96.28(7) . . ?
C14 S3 Mn1 102.73(7) . . ?
C25 S5 Mn1 96.50(7) . . ?
C26 S6 Mn1 94.66(7) . . ?
C9 N1 C7 111.52(16) . . ?
C9 N1 C1 124.20(17) . . ?
C7 N1 C1 124.27(16) . . ?
C9 N2 C8 111.30(16) . . ?
C9 N2 C17 123.35(17) . . ?
C8 N2 C17 124.90(16) . . ?
C16 N3 C15 108.84(17) . . ?
C16 N3 C28 125.15(17) . . ?
C15 N3 C28 126.01(17) . . ?
C16 N4 C14 109.61(16) . . ?
C16 N4 C34 123.92(17) . . ?
C14 N4 C34 126.39(16) . . ?
C27 N5 C26 110.65(16) . . ?
C27 N5 C44 123.72(16) . . ?
C26 N5 C44 125.39(16) . . ?
C27 N6 C25 110.63(16) . . ?
C27 N6 C50 124.33(17) . . ?
C25 N6 C50 123.90(16) . . ?
C6 C1 C2 123.78(19) . . ?
C6 C1 N1 118.82(19) . . ?
C2 C1 N1 117.40(19) . . ?
C3 C2 C1 116.8(2) . . ?
C3 C2 C10 120.2(2) . . ?
C1 C2 C10 123.01(19) . . ?
C4 C3 C2 120.8(2) . . ?
C3 C4 C5 121.0(2) . . ?
C4 C5 C6 120.8(2) . . ?
C5 C6 C1 116.8(2) . . ?
C5 C6 C12 120.7(2) . . ?
C1 C6 C12 122.5(2) . . ?
N1 C7 C8 106.09(16) . . ?
N1 C7 S1 125.69(15) . . ?
C8 C7 S1 128.22(15) . . ?
N2 C8 C7 106.13(16) . . ?
N2 C8 S2 125.17(15) . . ?
C7 C8 S2 128.69(15) . . ?
N1 C9 N2 104.95(17) . . ?
N1 C9 S4 127.83(16) . . ?
N2 C9 S4 127.21(16) . . ?
C2 C10 C23 112.5(2) . . ?
C2 C10 C11 110.2(2) . . ?
C23 C10 C11 111.2(2) . . ?
C13 C12 C6 111.0(2) . . ?
C13 C12 C24 112.2(3) . . ?
C6 C12 C24 112.1(2) . . ?
C15 C14 N4 104.95(17) . . ?
C15 C14 S3 132.61(16) . . ?
N4 C14 S3 122.33(15) . . ?
C14 C15 N3 108.05(17) . . ?
N3 C16 N4 108.53(17) . . ?
C18 C17 C22 123.70(19) . . ?
C18 C17 N2 117.55(18) . . ?
C22 C17 N2 118.74(19) . . ?
C19 C18 C17 116.97(19) . . ?
C19 C18 C40 120.95(19) . . ?
C17 C18 C40 122.04(18) . . ?
C20 C19 C18 121.2(2) . . ?
C19 C20 C21 120.3(2) . . ?
C20 C21 C22 121.1(2) . . ?
C21 C22 C17 116.8(2) . . ?
C21 C22 C42 121.1(2) . . ?
C17 C22 C42 122.06(19) . . ?
N6 C25 C26 106.61(16) . . ?
N6 C25 S5 124.98(15) . . ?
C26 C25 S5 128.37(15) . . ?
N5 C26 C25 106.06(16) . . ?
N5 C26 S6 127.17(15) . . ?
C25 C26 S6 126.70(15) . . ?
N6 C27 N5 105.91(16) . . ?
N6 C27 S7 126.74(16) . . ?
N5 C27 S7 127.34(15) . . ?
C33 C28 C29 124.4(2) . . ?
C33 C28 N3 117.89(19) . . ?
C29 C28 N3 117.7(2) . . ?
C28 C29 C30 116.1(2) . . ?
C28 C29 C56 122.2(2) . . ?
C30 C29 C56 121.7(2) . . ?
C31 C30 C29 121.2(3) . . ?
C32 C31 C30 120.7(2) . . ?
C31 C32 C33 121.3(3) . . ?
C28 C33 C32 116.3(2) . . ?
C28 C33 C58 122.8(2) . . ?
C32 C33 C58 120.9(2) . . ?
C39 C34 C35 124.16(19) . . ?
C39 C34 N4 118.13(18) . . ?
C35 C34 N4 117.71(18) . . ?
C36 C35 C34 116.4(2) . . ?
C36 C35 C60 121.81(19) . . ?
C34 C35 C60 121.77(18) . . ?
C37 C36 C35 120.9(2) . . ?
C38 C37 C36 120.9(2) . . ?
C37 C38 C39 120.9(2) . . ?
C38 C39 C34 116.7(2) . . ?
C38 C39 C62 120.38(19) . . ?
C34 C39 C62 122.90(19) . . ?
C18 C40 C64 112.17(18) . . ?
C18 C40 C41 110.65(18) . . ?
C64 C40 C41 111.0(2) . . ?
C43 C42 C65 117.4(6) . . ?
C43 C42 C22 113.9(6) . . ?
C65 C42 C22 112.7(2) . . ?
C65 C42 C43' 103.9(8) . . ?
C22 C42 C43' 106.7(6) . . ?
C49 C44 C45 123.05(19) . . ?
C49 C44 N5 118.33(19) . . ?
C45 C44 N5 118.63(18) . . ?
C46 C45 C44 117.15(19) . . ?
C46 C45 C66 121.2(2) . . ?
C44 C45 C66 121.64(18) . . ?
C47 C46 C45 121.2(2) . . ?
C48 C47 C46 120.3(2) . . ?
C47 C48 C49 121.1(2) . . ?
C44 C49 C48 117.1(2) . . ?
C44 C49 C68 122.22(19) . . ?
C48 C49 C68 120.7(2) . . ?
C51 C50 C55 123.65(19) . . ?
C51 C50 N6 117.50(18) . . ?
C55 C50 N6 118.85(19) . . ?
C50 C51 C52 116.9(2) . . ?
C50 C51 C70 123.1(2) . . ?
C52 C51 C70 119.9(2) . . ?
C53 C52 C51 120.8(2) . . ?
C54 C53 C52 120.8(2) . . ?
C53 C54 C55 121.0(2) . . ?
C54 C55 C50 116.8(2) . . ?
C54 C55 C72 121.4(2) . . ?
C50 C55 C72 121.74(19) . . ?
C29 C56 C74 110.5(2) . . ?
C29 C56 C57 112.3(2) . . ?
C74 C56 C57 110.5(2) . . ?
C33 C58 C59 112.5(2) . . ?
C33 C58 C75 109.6(2) . . ?
C59 C58 C75 111.2(2) . . ?
C61 C60 C35 113.2(2) . . ?
C61 C60 C76 110.8(2) . . ?
C35 C60 C76 109.74(19) . . ?
C39 C62 C77 110.2(2) . . ?
C39 C62 C63 111.5(2) . . ?
C77 C62 C63 110.6(2) . . ?
C67 C66 C45 110.0(2) . . ?
C67 C66 C78 109.5(2) . . ?
C45 C66 C78 113.22(19) . . ?
C49 C68 C69 111.6(2) . . ?
C49 C68 C79 110.5(2) . . ?
C69 C68 C79 110.9(2) . . ?
C51 C70 C80 111.2(2) . . ?
C51 C70 C71 111.6(2) . . ?
C80 C70 C71 111.8(2) . . ?
C55 C72 C81 113.1(2) . . ?
C55 C72 C73 111.3(2) . . ?
C81 C72 C73 109.0(2) . . ?

loop_
_geom_bond_atom_site_label_1
_geom_bond_atom_site_label_2
_geom_bond_distance
_geom_bond_site_symmetry_2
_geom_bond_publ_flag
Mn1 S3 2.4184(6) . ?
Mn1 S2 2.4688(6) . ?
Mn1 S5 2.4747(6) . ?
Mn1 S6 2.5956(6) . ?
Mn1 S1 2.6201(6) . ?
S1 C7 1.673(2) . ?
S2 C8 1.690(2) . ?
S3 C14 1.724(2) . ?
S4 C9 1.651(2) . ?
S5 C25 1.675(2) . ?
S6 C26 1.683(2) . ?
S7 C27 1.656(2) . ?
N1 C9 1.371(3) . ?
N1 C7 1.385(2) . ?
N1 C1 1.440(3) . ?
N2 C9 1.380(3) . ?
N2 C8 1.383(2) . ?
N2 C17 1.436(2) . ?
N3 C16 1.327(3) . ?
N3 C15 1.382(3) . ?
N3 C28 1.451(3) . ?
N4 C16 1.331(3) . ?
N4 C14 1.403(2) . ?
N4 C34 1.451(2) . ?
N5 C27 1.374(3) . ?
N5 C26 1.390(2) . ?
N5 C44 1.444(2) . ?
N6 C27 1.373(3) . ?
N6 C25 1.385(3) . ?
N6 C50 1.442(3) . ?
C1 C6 1.391(3) . ?
C1 C2 1.397(3) . ?
C2 C3 1.391(3) . ?
C2 C10 1.513(3) . ?
C3 C4 1.370(4) . ?
C4 C5 1.380(4) . ?
C5 C6 1.390(3) . ?
C6 C12 1.514(3) . ?
C7 C8 1.414(3) . ?
C10 C23 1.519(4) . ?
C10 C11 1.528(4) . ?
C12 C13 1.503(4) . ?
C12 C24 1.518(4) . ?
C14 C15 1.367(3) . ?
C17 C18 1.392(3) . ?
C17 C22 1.394(3) . ?
C18 C19 1.391(3) . ?
C18 C40 1.521(3) . ?
C19 C20 1.380(3) . ?
C20 C21 1.383(3) . ?
C21 C22 1.394(3) . ?
C22 C42 1.517(3) . ?
C25 C26 1.411(3) . ?
C28 C33 1.391(3) . ?
C28 C29 1.394(3) . ?
C29 C30 1.399(4) . ?
C29 C56 1.517(4) . ?
C30 C31 1.373(5) . ?
C31 C32 1.369(4) . ?
C32 C33 1.397(3) . ?
C33 C58 1.505(3) . ?
C34 C39 1.390(3) . ?
C34 C35 1.403(3) . ?
C35 C36 1.386(3) . ?
C35 C60 1.512(3) . ?
C36 C37 1.385(3) . ?
C37 C38 1.375(3) . ?
C38 C39 1.390(3) . ?
C39 C62 1.520(3) . ?
C40 C64 1.524(3) . ?
C40 C41 1.528(3) . ?
C42 C43 1.480(13) . ?
C42 C65 1.515(4) . ?
C42 C43' 1.568(16) . ?
C44 C49 1.396(3) . ?
C44 C45 1.398(3) . ?
C45 C46 1.387(3) . ?
C45 C66 1.520(3) . ?
C46 C47 1.385(3) . ?
C47 C48 1.372(3) . ?
C48 C49 1.397(3) . ?
C49 C68 1.512(3) . ?
C50 C51 1.390(3) . ?
C50 C55 1.397(3) . ?
C51 C52 1.397(3) . ?
C51 C70 1.523(3) . ?
C52 C53 1.379(4) . ?
C53 C54 1.376(4) . ?
C54 C55 1.392(3) . ?
C55 C72 1.512(3) . ?
C56 C74 1.526(4) . ?
C56 C57 1.529(4) . ?
C58 C59 1.524(3) . ?
C58 C75 1.531(4) . ?
C60 C61 1.509(3) . ?
C60 C76 1.518(4) . ?
C62 C77 1.527(4) . ?
C62 C63 1.529(3) . ?
C66 C67 1.513(4) . ?
C66 C78 1.533(4) . ?
C68 C69 1.520(4) . ?
C68 C79 1.523(4) . ?
C70 C80 1.525(4) . ?
C70 C71 1.531(3) . ?
C72 C81 1.518(4) . ?
C72 C73 1.525(4) . ?
